data_7700612
loop_
_publ_author_name
'Beddoe, Samuel V. F.'
'Lonergan, Rhona F.'
'Pitak, Mateusz B.'
'Price, Jason R.'
'Coles, Simon J.'
'Kitchen, Jonathan A.'
'Keene, Tony D.'

_publ_section_title
;
 All about that base: investigating the role of ligand basicity in pyridyl
 complexes derived from a copper-Schiff base coordination polymer.
;
_journal_issue 41
_journal_name_full 'Dalton transactions (Cambridge, England : 2003)'
_journal_page_first 15553
_journal_page_last 15559
_journal_paper_doi 10.1039/c9dt01527b
_journal_volume 48
_journal_year 2019
_chemical_formula_moiety 'C31 H35 Cu N3 O2'
_chemical_formula_sum 'C31 H35 Cu N3 O2'
_chemical_formula_weight 545.16
_chemical_name_systematic '[Cu(SB-1)](4-tBupy)2'
_space_group_crystal_system monoclinic
_space_group_IT_number 13
_space_group_name_Hall '-P 2yc'
_space_group_name_H-M_alt 'P 1 2/c 1'
_symmetry_space_group_name_Hall '-P 2yc'
_symmetry_space_group_name_H-M 'P 1 2/c 1'
_atom_sites_solution_hydrogens geom
_audit_creation_date 2016-10-07
_audit_creation_method
;
Olex2 1.2
(compiled 2016.09.09 svn.r3337 for OlexSys, GUI svn.r5227)
;
_audit_update_record
;
2019-04-01 deposited with the CCDC.    2019-07-12 downloaded from the CCDC.
;
_cell_angle_alpha 90
_cell_angle_beta 90.347(3)
_cell_angle_gamma 90
_cell_formula_units_Z 8
_cell_length_a 18.3414(5)
_cell_length_b 12.3024(3)
_cell_length_c 24.5778(8)
_cell_measurement_reflns_used 18207
_cell_measurement_temperature 100(2)
_cell_measurement_theta_max 27.5360
_cell_measurement_theta_min 1.9720
_cell_volume 5545.7(3)
_computing_cell_refinement 'CrysAlisPro 1.171.38.41 (Rigaku OD, 2015)'
_computing_data_collection 'CrystalClear-SM Expert 3.1 b27 (Rigaku, 2013)'
_computing_data_reduction 'CrysAlisPro 1.171.38.41 (Rigaku OD, 2015)'
_computing_molecular_graphics 'Olex2 (Dolomanov et al., 2009)'
_computing_publication_material 'Olex2 (Dolomanov et al., 2009)'
_computing_structure_refinement 'ShelXL (Sheldrick, 2015)'
_computing_structure_solution 'ShelXT (Sheldrick, 2015)'
_diffrn_ambient_temperature 100(2)
_diffrn_detector 'CCD area detector'
_diffrn_detector_area_resol_mean 28.5714
_diffrn_detector_type 'Rigaku HG Saturn724+ (2x2 bin mode)'
_diffrn_measured_fraction_theta_full 0.999
_diffrn_measured_fraction_theta_max 0.999
_diffrn_measurement_details
;
List of Runs (angles in degrees, time in seconds):

  # Type    Start    End  Width  t~exp~   \w     \q     \k     \f   Frames
#--------------------------------------------------------------------------
  1  \w    -89.00  22.00   1.00    5.00    --  -17.00 -72.00-180.00  111
  2  \w    -80.00  22.00   1.00    5.00    --  -17.00 -72.00 -17.00  102
  3  \w    -35.00  72.00   1.00    5.00    --  -17.00  72.00  81.00  107
  4  \w    -39.00   1.00   1.00    5.00    --  -17.00  -8.00 -50.00   40
  5  \w    -22.00  -7.00   1.00    5.00    --  -17.00  56.00 -50.00   15
  6  \w      3.00  18.00   1.00    5.00    --  -17.00 -56.00  16.00   15
  7  \w   -107.00  61.00   1.00    5.00    --  -17.00   8.00 -50.00  168
;
_diffrn_measurement_device 'four-circle \k diffractometer'
_diffrn_measurement_device_type 'Rigaku AFC12 (Right)'
_diffrn_measurement_method 'profile data from \w-scans'
_diffrn_measurement_specimen_support 'MiTeGen MicroMesh'
_diffrn_orient_matrix_type 'CrysAlisPro convention (1999,Acta A55,543-557)'
_diffrn_orient_matrix_UB_11 -0.0364825000
_diffrn_orient_matrix_UB_12 0.0176806000
_diffrn_orient_matrix_UB_13 -0.0039448000
_diffrn_orient_matrix_UB_21 0.0081439000
_diffrn_orient_matrix_UB_22 0.0490919000
_diffrn_orient_matrix_UB_23 0.0138984000
_diffrn_orient_matrix_UB_31 0.0100134000
_diffrn_orient_matrix_UB_32 0.0245096000
_diffrn_orient_matrix_UB_33 -0.0249622000
_diffrn_radiation_collimation 0.3
_diffrn_radiation_monochromator 'Confocal mirrors, VHF Varimax'
_diffrn_radiation_probe x-ray
_diffrn_radiation_type MoK\a
_diffrn_radiation_wavelength 0.71073
_diffrn_reflns_av_R_equivalents 0.0351
_diffrn_reflns_av_unetI/netI 0.0220
_diffrn_reflns_Laue_measured_fraction_full 0.999
_diffrn_reflns_Laue_measured_fraction_max 0.999
_diffrn_reflns_limit_h_max 23
_diffrn_reflns_limit_h_min -23
_diffrn_reflns_limit_k_max 15
_diffrn_reflns_limit_k_min -15
_diffrn_reflns_limit_l_max 31
_diffrn_reflns_limit_l_min -31
_diffrn_reflns_number 70547
_diffrn_reflns_point_group_measured_fraction_full 0.999
_diffrn_reflns_point_group_measured_fraction_max 0.999
_diffrn_reflns_theta_full 26.000
_diffrn_reflns_theta_max 27.484
_diffrn_reflns_theta_min 1.655
_diffrn_source 'Rotating Anode'
_diffrn_source_current 55.0
_diffrn_source_power 2.475
_diffrn_source_target Mo
_diffrn_source_type 'Rotating Anode'
_diffrn_source_voltage 45.0
_exptl_absorpt_coefficient_mu 0.820
_exptl_absorpt_correction_T_max 1.00000
_exptl_absorpt_correction_T_min 0.82202
_exptl_absorpt_correction_type multi-scan
_exptl_absorpt_process_details
'CrysAlisPro 1.171.38.41 (Rigaku Oxford Diffraction, 2015) Empirical absorption correction using spherical harmonics, implemented in SCALE3 ABSPACK scaling algorithm.'
_exptl_crystal_colour green
_exptl_crystal_colour_primary green
_exptl_crystal_density_diffrn 1.306
_exptl_crystal_description plate
_exptl_crystal_F_000 2296
_exptl_crystal_recrystallization_method 'Slow diffusion of water and isopropanol into solution of [Cu(SB-1)] in 4-tBupy'
_exptl_crystal_size_max 0.264
_exptl_crystal_size_mid 0.128
_exptl_crystal_size_min 0.084
_refine_diff_density_max 0.997
_refine_diff_density_min -0.480
_refine_diff_density_rms 0.070
_refine_ls_extinction_method none
_refine_ls_goodness_of_fit_ref 1.058
_refine_ls_hydrogen_treatment constr
_refine_ls_matrix_type full
_refine_ls_number_parameters 962
_refine_ls_number_reflns 12708
_refine_ls_number_restraints 1802
_refine_ls_restrained_S_all 0.991
_refine_ls_R_factor_all 0.0928
_refine_ls_R_factor_gt 0.0542
_refine_ls_shift/su_max 0.001
_refine_ls_shift/su_mean 0.000
_refine_ls_structure_factor_coef Fsqd
_refine_ls_weighting_details 'w=1/[\s^2^(Fo^2^)+(0.0854P)^2^+5.0810P] where P=(Fo^2^+2Fc^2^)/3'
_refine_ls_weighting_scheme calc
_refine_ls_wR_factor_gt 0.1572
_refine_ls_wR_factor_ref 0.1849
_reflns_Friedel_coverage 0.000
_reflns_number_gt 6240
_reflns_number_total 12708
_reflns_threshold_expression 'I > 2\s(I)'
_cod_data_source_file c9dt01527b2.cif
_cod_data_source_block p1
_cod_depositor_comments 'Adding full bibliography for 7700601--7700615.cif.'
_cod_database_code 7700612
_chemical_oxdiff_formula Cu(C13H9N1O2)(C9H13N)
_shelx_space_group_comment
;
The symmetry employed for this shelxl refinement is uniquely defined
by the following loop, which should always be used as a source of
symmetry information in preference to the above space-group names.
They are only intended as comments.
;
_reflns_odcompleteness_completeness 99.95
_reflns_odcompleteness_iscentric 1
_reflns_odcompleteness_theta 26.32
_olex2_refinement_description
;
1. Fixed Uiso
 At 1.2 times of:
  All C(H) groups
 At 1.5 times of:
  All C(H,H,H) groups
2. Uiso/Uaniso restraints and constraints
Cu1 \\sim O11 \\sim C12 \\sim C13 \\sim C14 \\sim C15 \\sim C16 \\sim C17 \\sim
N18 \\sim C19 \\sim C20 \\sim C21 \\sim C22 \\sim C23 \\sim C24 \\sim C25 \\sim
O26 \\sim Cu2 \\sim O31 \\sim C32 \\sim C33 \\sim C34 \\sim C35 \\sim C36 \\sim
C37 \\sim N38 \\sim C39 \\sim C40 \\sim C41 \\sim C42 \\sim C43 \\sim C44 \\sim
C45 \\sim O46: within 2A with sigma of 0.04 and sigma for terminal atoms of 0.08
Cu3 \\sim O51 \\sim C52 \\sim C53 \\sim C54 \\sim C55 \\sim C56 \\sim C57 \\sim
N58 \\sim C59 \\sim C60 \\sim C61 \\sim C62 \\sim C63 \\sim C64 \\sim C65 \\sim
O66 \\sim Cu4 \\sim O71 \\sim C72 \\sim C73 \\sim C74 \\sim C75 \\sim C76 \\sim
C77 \\sim N78 \\sim C79 \\sim C80 \\sim C81 \\sim C82 \\sim C83 \\sim C84 \\sim
C85 \\sim O86: within 2A with sigma of 0.04 and sigma for terminal atoms of 0.08
Uanis(C21) = Uanis(C36)
Uanis(C23) = Uanis(C34)
Uanis(C52) = Uanis(C85)
Uanis(C74) = Uanis(C63)
3. Rigid body (RIGU) restrains
 Cu1, O11, C12, C13, C14, C15, C16, C17, N18, C19, C20, C21, C22, C23, C24,
 C25, O26, Cu2, O31, C32, C33, C34, C35, C36, C37, N38, C39, C40, C41, C42, C43,
  C44, C45, O46
 with sigma for 1-2 distances of 0.004 and sigma for 1-3 distances of 0.004
 Cu3, O51, C52, C53, C54, C55, C56, C57, N58, C59, C60, C61, C62, C63, C64,
 C65, O66, Cu4, O71, C72, C73, C74, C75, C76, C77, N78, C79, C80, C81, C82, C83,
  C84, C85, O86
 with sigma for 1-2 distances of 0.004 and sigma for 1-3 distances of 0.004
4. Same fragment restrains
{Cu1, O11, C12, C13, C14, C15, C16, C17, N18, C19, C20, C21, C22, C23, C24,
C25, O26} sigma for 1-2: 0.02, 1-3: 0.04
as
{Cu2, O31, C32, C33, C34, C35, C36, C37, N38, C39, C40, C41, C42, C43, C44,
C45, O46}
{Cu3, O51, C52, C53, C54, C55, C56, C57, N58, C59, C60, C61, C62, C63, C64,
C65, O66} sigma for 1-2: 0.02, 1-3: 0.04
as
{Cu4, O71, C72, C73, C74, C75, C76, C77, N78, C79, C80, C81, C82, C83, C84,
C85, O86}
5. Others
 Sof(Cu2)=Sof(O31)=Sof(C32)=Sof(C33)=Sof(H33)=Sof(C34)=Sof(H34)=Sof(C35)=
 Sof(H35)=Sof(C36)=Sof(H36)=Sof(C37)=Sof(N38)=Sof(C39)=Sof(H39)=Sof(C40)=
 Sof(C41)=Sof(H41)=Sof(C42)=Sof(H42)=Sof(C43)=Sof(H43)=Sof(C44)=Sof(H44)=
 Sof(C45)=Sof(O46)=Sof(Cu4)=Sof(O71)=Sof(C72)=Sof(C73)=Sof(H73)=Sof(C74)=
 Sof(H74)=Sof(C75)=Sof(H75)=Sof(C76)=Sof(H76)=Sof(C77)=Sof(N78)=Sof(C79)=
 Sof(H79)=Sof(C80)=Sof(C81)=Sof(H81)=Sof(C82)=Sof(H82)=Sof(C83)=Sof(H83)=
 Sof(C84)=Sof(H84)=Sof(C85)=Sof(O86)=1-FVAR(1)
 Sof(Cu1)=Sof(O11)=Sof(C12)=Sof(C13)=Sof(H13)=Sof(C14)=Sof(H14)=Sof(C15)=
 Sof(H15)=Sof(C16)=Sof(H16)=Sof(C17)=Sof(N18)=Sof(C19)=Sof(H19)=Sof(C20)=
 Sof(C21)=Sof(H21)=Sof(C22)=Sof(H22)=Sof(C23)=Sof(H23)=Sof(C24)=Sof(H24)=
 Sof(C25)=Sof(O26)=Sof(Cu3)=Sof(O51)=Sof(C52)=Sof(C53)=Sof(H53)=Sof(C54)=
 Sof(H54)=Sof(C55)=Sof(H55)=Sof(C56)=Sof(H56)=Sof(C57)=Sof(N58)=Sof(C59)=
 Sof(H59)=Sof(C60)=Sof(C61)=Sof(H61)=Sof(C62)=Sof(H62)=Sof(C63)=Sof(H63)=
 Sof(C64)=Sof(H64)=Sof(C65)=Sof(O66)=FVAR(1)
6.a Aromatic/amide H refined with riding coordinates:
 C13(H13), C14(H14), C15(H15), C16(H16), C19(H19), C21(H21), C22(H22),
 C23(H23), C24(H24), C33(H33), C34(H34), C35(H35), C36(H36), C39(H39), C41(H41),
  C42(H42), C43(H43), C44(H44), C53(H53), C54(H54), C55(H55), C56(H56),
 C59(H59), C61(H61), C62(H62), C63(H63), C64(H64), C73(H73), C74(H74), C75(H75),
  C76(H76), C79(H79), C81(H81), C82(H82), C83(H83), C84(H84), C102(H102),
 C103(H103), C105(H105), C106(H106), C122(H122), C123(H123), C125(H125),
 C126(H126), C142(H142), C143(H143), C145(H145), C146(H146), C162(H162),
 C163(H163), C165(H165), C166(H166)
6.b Idealised Me refined as rotating group:
 C108(H10A,H10B,H10C), C109(H10D,H10E,H10F), C110(H11A,H11B,H11C), C128(H12A,
 H12B,H12C), C129(H12D,H12E,H12F), C130(H13A,H13B,H13C), C148(H14A,H14B,H14C),
 C149(H14D,H14E,H14F), C150(H15A,H15B,H15C), C168(H16A,H16B,H16C), C169(H16D,
 H16E,H16F), C170(H17A,H17B,H17C)
;
_shelx_shelxl_version_number 2014/7
_olex2_exptl_crystal_mounting_method mitegen
_olex2_submission_special_instructions 'No special instructions were received'
_oxdiff_exptl_absorpt_empirical_details
;
Empirical correction (ABSPACK) includes:
- Absorption correction using spherical harmonics
- Frame scaling
- Detector area scaling
;
_oxdiff_exptl_absorpt_empirical_full_max 2.338
_oxdiff_exptl_absorpt_empirical_full_min 0.470

loop_
_space_group_symop_operation_xyz
'x, y, z'
'-x, y, -z+1/2'
'-x, -y, -z'
'x, -y, z-1/2'

loop_
_atom_site_label
_atom_site_type_symbol
_atom_site_fract_x
_atom_site_fract_y
_atom_site_fract_z
_atom_site_U_iso_or_equiv
_atom_site_adp_type
_atom_site_occupancy
_atom_site_site_symmetry_order
_atom_site_calc_flag
_atom_site_refinement_flags_posn
_atom_site_refinement_flags_adp
_atom_site_refinement_flags_occupancy
_atom_site_disorder_assembly
_atom_site_disorder_group
Cu1 Cu 0.78247(14) 0.9770(2) 0.54077(11) 0.0205(4) Uani 0.647(5) 1 d D U P A 1
O11 O 0.7413(3) 1.0891(5) 0.5880(3) 0.0258(12) Uani 0.647(5) 1 d D U P A 1
C12 C 0.7880(5) 1.1239(10) 0.6246(5) 0.0232(17) Uani 0.647(5) 1 d D U P A 1
C13 C 0.7698(7) 1.2033(11) 0.6637(5) 0.027(2) Uani 0.647(5) 1 d D U P A 1
H13 H 0.7221 1.2333 0.6644 0.032 Uiso 0.647(5) 1 calc R . P A 1
C14 C 0.8226(6) 1.2376(11) 0.7014(5) 0.027(2) Uani 0.647(5) 1 d D U P A 1
H14 H 0.8102 1.2905 0.7279 0.032 Uiso 0.647(5) 1 calc R . P A 1
C15 C 0.8933(6) 1.1952(10) 0.7007(5) 0.028(2) Uani 0.647(5) 1 d D U P A 1
H15 H 0.9285 1.2193 0.7265 0.034 Uiso 0.647(5) 1 calc R . P A 1
C16 C 0.9113(6) 1.1193(10) 0.6628(5) 0.0251(19) Uani 0.647(5) 1 d D U P A 1
H16 H 0.9593 1.0903 0.6624 0.030 Uiso 0.647(5) 1 calc R . P A 1
C17 C 0.8600(5) 1.0835(11) 0.6247(5) 0.0243(19) Uani 0.647(5) 1 d D U P A 1
N18 N 0.8725(2) 1.0056(3) 0.58275(19) 0.0216(10) Uani 0.647(5) 1 d D U P A 1
C19 C 0.9349(3) 0.9638(4) 0.5732(3) 0.0262(13) Uani 0.647(5) 1 d D U P A 1
H19 H 0.9736 0.9831 0.5971 0.031 Uiso 0.647(5) 1 calc R . P A 1
C20 C 0.9522(4) 0.8906(8) 0.5297(4) 0.0228(17) Uani 0.647(5) 1 d D U P A 1
C21 C 1.0250(3) 0.8519(7) 0.5275(4) 0.0258(13) Uani 0.647(5) 1 d D U P A 1
H21 H 1.0594 0.8736 0.5544 0.031 Uiso 0.647(5) 1 calc R . P A 1
C22 C 1.0461(6) 0.7821(9) 0.4857(4) 0.0243(18) Uani 0.647(5) 1 d D U P A 1
H22 H 1.0943 0.7539 0.4850 0.029 Uiso 0.647(5) 1 calc R . P A 1
C23 C 0.9960(5) 0.7537(11) 0.4449(5) 0.0218(14) Uani 0.647(5) 1 d D U P A 1
H23 H 1.0100 0.7062 0.4163 0.026 Uiso 0.647(5) 1 calc R . P A 1
C24 C 0.9269(6) 0.7945(13) 0.4464(6) 0.024(2) Uani 0.647(5) 1 d D U P A 1
H24 H 0.8945 0.7768 0.4174 0.029 Uiso 0.647(5) 1 calc R . P A 1
C25 C 0.9010(5) 0.8617(9) 0.4886(4) 0.0204(16) Uani 0.647(5) 1 d D U P A 1
O26 O 0.8323(3) 0.8929(5) 0.4875(2) 0.0230(12) Uani 0.647(5) 1 d D U P A 1
Cu2 Cu 0.7891(3) 0.9582(4) 0.5285(2) 0.0224(7) Uani 0.353(5) 1 d D U P A 2
O31 O 0.8271(6) 0.8725(11) 0.4694(4) 0.029(2) Uani 0.353(5) 1 d D U P A 2
C32 C 0.8958(9) 0.8455(18) 0.4763(8) 0.023(3) Uani 0.353(5) 1 d D U P A 2
C33 C 0.9350(11) 0.783(2) 0.4390(10) 0.021(3) Uani 0.353(5) 1 d D U P A 2
H33 H 0.9115 0.7532 0.4078 0.026 Uiso 0.353(5) 1 calc R . P A 2
C34 C 1.0096(9) 0.765(2) 0.4483(10) 0.0218(14) Uani 0.353(5) 1 d D U P A 2
H34 H 1.0372 0.7253 0.4223 0.026 Uiso 0.353(5) 1 calc R . P A 2
C35 C 1.0435(10) 0.8040(16) 0.4952(8) 0.024(3) Uani 0.353(5) 1 d D U P A 2
H35 H 1.0934 0.7880 0.5023 0.028 Uiso 0.353(5) 1 calc R . P A 2
C36 C 1.0050(7) 0.8651(15) 0.5306(8) 0.0258(13) Uani 0.353(5) 1 d D U P A 2
H36 H 1.0282 0.8929 0.5624 0.031 Uiso 0.353(5) 1 calc R . P A 2
C37 C 0.9332(7) 0.8869(14) 0.5211(7) 0.017(2) Uani 0.353(5) 1 d D U P A 2
N38 N 0.8900(4) 0.9550(6) 0.5558(3) 0.0237(18) Uani 0.353(5) 1 d D U P A 2
C39 C 0.9160(6) 1.0085(8) 0.5961(4) 0.027(2) Uani 0.353(5) 1 d D U P A 2
H39 H 0.9659 0.9973 0.6050 0.032 Uiso 0.353(5) 1 calc R . P A 2
C40 C 0.8761(9) 1.084(2) 0.6289(9) 0.023(3) Uani 0.353(5) 1 d D U P A 2
C41 C 0.9136(12) 1.1385(19) 0.6720(9) 0.029(4) Uani 0.353(5) 1 d D U P A 2
H41 H 0.9633 1.1218 0.6792 0.034 Uiso 0.353(5) 1 calc R . P A 2
C42 C 0.8783(11) 1.2152(17) 0.7034(9) 0.024(3) Uani 0.353(5) 1 d D U P A 2
H42 H 0.9033 1.2502 0.7324 0.029 Uiso 0.353(5) 1 calc R . P A 2
C43 C 0.8058(10) 1.241(2) 0.6919(9) 0.026(3) Uani 0.353(5) 1 d D U P A 2
H43 H 0.7818 1.2944 0.7132 0.032 Uiso 0.353(5) 1 calc R . P A 2
C44 C 0.7691(12) 1.1911(19) 0.6511(8) 0.024(3) Uani 0.353(5) 1 d D U P A 2
H44 H 0.7196 1.2100 0.6447 0.029 Uiso 0.353(5) 1 calc R . P A 2
C45 C 0.8020(9) 1.1121(17) 0.6177(8) 0.020(3) Uani 0.353(5) 1 d D U P A 2
O46 O 0.7613(5) 1.0689(9) 0.5787(5) 0.026(2) Uani 0.353(5) 1 d D U P A 2
Cu3 Cu 0.71711(12) 0.47819(19) 0.45967(11) 0.0197(4) Uani 0.647(5) 1 d D U P A 1
O51 O 0.7596(3) 0.5876(6) 0.4122(3) 0.0284(13) Uani 0.647(5) 1 d D U P A 1
C52 C 0.7119(5) 0.6240(10) 0.3766(5) 0.0235(12) Uani 0.647(5) 1 d D U P A 1
C53 C 0.7280(7) 0.7025(11) 0.3365(5) 0.028(2) Uani 0.647(5) 1 d D U P A 1
H53 H 0.7760 0.7315 0.3346 0.033 Uiso 0.647(5) 1 calc R . P A 1
C54 C 0.6763(6) 0.7377(11) 0.3003(5) 0.026(2) Uani 0.647(5) 1 d D U P A 1
H54 H 0.6889 0.7926 0.2749 0.031 Uiso 0.647(5) 1 calc R . P A 1
C55 C 0.6060(5) 0.6961(9) 0.2995(5) 0.0233(19) Uani 0.647(5) 1 d D U P A 1
H55 H 0.5718 0.7197 0.2729 0.028 Uiso 0.647(5) 1 calc R . P A 1
C56 C 0.5864(5) 0.6192(8) 0.3384(4) 0.0228(17) Uani 0.647(5) 1 d D U P A 1
H56 H 0.5382 0.5909 0.3391 0.027 Uiso 0.647(5) 1 calc R . P A 1
C57 C 0.6389(5) 0.5837(8) 0.3765(4) 0.0197(16) Uani 0.647(5) 1 d D U P A 1
N58 N 0.6273(2) 0.5066(3) 0.41742(19) 0.0225(10) Uani 0.647(5) 1 d D U P A 1
C59 C 0.5643(3) 0.4638(4) 0.4271(3) 0.0279(13) Uani 0.647(5) 1 d D U P A 1
H59 H 0.5255 0.4823 0.4031 0.033 Uiso 0.647(5) 1 calc R . P A 1
C60 C 0.5476(4) 0.3909(10) 0.4709(5) 0.0249(18) Uani 0.647(5) 1 d D U P A 1
C61 C 0.4770(5) 0.3503(10) 0.4747(5) 0.029(2) Uani 0.647(5) 1 d D U P A 1
H61 H 0.4433 0.3689 0.4467 0.034 Uiso 0.647(5) 1 calc R . P A 1
C62 C 0.4536(7) 0.2866(12) 0.5153(5) 0.028(2) Uani 0.647(5) 1 d D U P A 1
H62 H 0.4047 0.2615 0.5160 0.034 Uiso 0.647(5) 1 calc R . P A 1
C63 C 0.5025(6) 0.2581(15) 0.5562(6) 0.0244(14) Uani 0.647(5) 1 d D U P A 1
H63 H 0.4866 0.2138 0.5855 0.029 Uiso 0.647(5) 1 calc R . P A 1
C64 C 0.5744(5) 0.2939(12) 0.5547(5) 0.024(2) Uani 0.647(5) 1 d D U P A 1
H64 H 0.6078 0.2725 0.5824 0.029 Uiso 0.647(5) 1 calc R . P A 1
C65 C 0.5981(5) 0.3625(10) 0.5118(5) 0.0225(18) Uani 0.647(5) 1 d D U P A 1
O66 O 0.6662(3) 0.3948(5) 0.5136(3) 0.0260(13) Uani 0.647(5) 1 d D U P A 1
Cu4 Cu 0.7118(2) 0.4561(4) 0.4708(2) 0.0228(7) Uani 0.353(5) 1 d D U P A 2
O71 O 0.6742(5) 0.3672(9) 0.5292(5) 0.025(2) Uani 0.353(5) 1 d D U P A 2
C72 C 0.6036(9) 0.3472(19) 0.5226(8) 0.020(3) Uani 0.353(5) 1 d D U P A 2
C73 C 0.5616(10) 0.285(2) 0.5592(10) 0.024(3) Uani 0.353(5) 1 d D U P A 2
H73 H 0.5834 0.2607 0.5921 0.028 Uiso 0.353(5) 1 calc R . P A 2
C74 C 0.4912(12) 0.259(3) 0.5488(11) 0.0244(14) Uani 0.353(5) 1 d D U P A 2
H74 H 0.4662 0.2135 0.5737 0.029 Uiso 0.353(5) 1 calc R . P A 2
C75 C 0.4544(13) 0.296(2) 0.5036(9) 0.029(4) Uani 0.353(5) 1 d D U P A 2
H75 H 0.4053 0.2752 0.4968 0.035 Uiso 0.353(5) 1 calc R . P A 2
C76 C 0.4911(9) 0.3644(18) 0.4681(8) 0.023(3) Uani 0.353(5) 1 d D U P A 2
H76 H 0.4662 0.3941 0.4375 0.027 Uiso 0.353(5) 1 calc R . P A 2
C77 C 0.5652(8) 0.3900(17) 0.4774(8) 0.020(3) Uani 0.353(5) 1 d D U P A 2
N78 N 0.6094(4) 0.4559(5) 0.4444(3) 0.0194(17) Uani 0.353(5) 1 d D U P A 2
C79 C 0.5849(5) 0.5143(7) 0.4037(4) 0.0211(19) Uani 0.353(5) 1 d D U P A 2
H79 H 0.5341 0.5088 0.3965 0.025 Uiso 0.353(5) 1 calc R . P A 2
C80 C 0.6248(9) 0.5852(19) 0.3687(8) 0.026(3) Uani 0.353(5) 1 d D U P A 2
C81 C 0.5915(9) 0.6397(15) 0.3254(7) 0.025(3) Uani 0.353(5) 1 d D U P A 2
H81 H 0.5423 0.6215 0.3172 0.030 Uiso 0.353(5) 1 calc R . P A 2
C82 C 0.6226(10) 0.7144(17) 0.2950(9) 0.025(3) Uani 0.353(5) 1 d D U P A 2
H82 H 0.5966 0.7485 0.2661 0.031 Uiso 0.353(5) 1 calc R . P A 2
C83 C 0.6953(9) 0.742(2) 0.3064(10) 0.024(3) Uani 0.353(5) 1 d D U P A 2
H83 H 0.7195 0.7951 0.2849 0.029 Uiso 0.353(5) 1 calc R . P A 2
C84 C 0.7316(12) 0.6922(19) 0.3488(8) 0.026(3) Uani 0.353(5) 1 d D U P A 2
H84 H 0.7805 0.7125 0.3565 0.032 Uiso 0.353(5) 1 calc R . P A 2
C85 C 0.6984(9) 0.612(2) 0.3812(9) 0.0235(12) Uani 0.353(5) 1 d D U P A 2
O86 O 0.7384(5) 0.5709(9) 0.4205(5) 0.023(2) Uani 0.353(5) 1 d D U P A 2
N101 N 0.69641(14) 0.9861(2) 0.48654(12) 0.0227(7) Uani 1 1 d . . . . .
C102 C 0.64882(17) 1.0680(3) 0.49265(15) 0.0261(8) Uani 1 1 d . . . . .
H102 H 0.6530 1.1127 0.5241 0.031 Uiso 1 1 calc R . . . .
C103 C 0.59441(18) 1.0905(3) 0.45577(15) 0.0277(8) Uani 1 1 d . . . . .
H103 H 0.5622 1.1496 0.4621 0.033 Uiso 1 1 calc R . . . .
C104 C 0.58611(18) 1.0277(3) 0.40952(15) 0.0267(8) Uani 1 1 d . . . . .
C105 C 0.63462(18) 0.9408(3) 0.40450(16) 0.0268(9) Uani 1 1 d . . . . .
H105 H 0.6310 0.8938 0.3739 0.032 Uiso 1 1 calc R . . . .
C106 C 0.68704(17) 0.9224(2) 0.44281(15) 0.0249(8) Uani 1 1 d . . . . .
H106 H 0.7184 0.8617 0.4384 0.030 Uiso 1 1 calc R . . . .
C107 C 0.5282(2) 1.0553(3) 0.36691(18) 0.0400(10) Uani 1 1 d . . . . .
C108 C 0.5449(4) 1.1663(4) 0.3453(2) 0.0828(19) Uani 1 1 d . . . . .
H10A H 0.5485 1.2178 0.3756 0.124 Uiso 1 1 calc GR . . . .
H10B H 0.5058 1.1892 0.3204 0.124 Uiso 1 1 calc GR . . . .
H10C H 0.5913 1.1644 0.3257 0.124 Uiso 1 1 calc GR . . . .
C109 C 0.4528(2) 1.0558(5) 0.3961(2) 0.0650(15) Uani 1 1 d . . . . .
H10D H 0.4460 0.9869 0.4153 0.098 Uiso 1 1 calc GR . . . .
H10E H 0.4138 1.0650 0.3690 0.098 Uiso 1 1 calc GR . . . .
H10F H 0.4512 1.1160 0.4222 0.098 Uiso 1 1 calc GR . . . .
C110 C 0.5248(3) 0.9707(4) 0.3225(2) 0.0610(14) Uani 1 1 d . . . . .
H11A H 0.5725 0.9649 0.3050 0.092 Uiso 1 1 calc GR . . . .
H11B H 0.4880 0.9919 0.2954 0.092 Uiso 1 1 calc GR . . . .
H11C H 0.5115 0.9003 0.3383 0.092 Uiso 1 1 calc GR . . . .
N121 N 0.74108(16) 0.8280(2) 0.58627(14) 0.0303(8) Uani 1 1 d . . . . .
C122 C 0.72661(18) 0.7301(3) 0.56548(17) 0.0299(9) Uani 1 1 d . . . . .
H122 H 0.7349 0.7188 0.5278 0.036 Uiso 1 1 calc R . . . .
C123 C 0.70000(18) 0.6434(3) 0.59615(16) 0.0282(9) Uani 1 1 d . . . . .
H123 H 0.6904 0.5753 0.5794 0.034 Uiso 1 1 calc R . . . .
C124 C 0.68779(18) 0.6573(3) 0.65099(16) 0.0285(9) Uani 1 1 d . . . . .
C125 C 0.7037(2) 0.7595(3) 0.67231(18) 0.0422(11) Uani 1 1 d . . . . .
H125 H 0.6976 0.7728 0.7101 0.051 Uiso 1 1 calc R . . . .
C126 C 0.7281(2) 0.8408(3) 0.63914(18) 0.0425(11) Uani 1 1 d . . . . .
H126 H 0.7362 0.9105 0.6547 0.051 Uiso 1 1 calc R . . . .
C127 C 0.6610(2) 0.5651(3) 0.68804(16) 0.0319(9) Uani 1 1 d . . . . .
C128 C 0.7236(3) 0.5295(4) 0.7241(2) 0.0666(16) Uani 1 1 d . . . . .
H12A H 0.7628 0.5002 0.7015 0.100 Uiso 1 1 calc GR . . . .
H12B H 0.7067 0.4732 0.7493 0.100 Uiso 1 1 calc GR . . . .
H12C H 0.7418 0.5919 0.7448 0.100 Uiso 1 1 calc GR . . . .
C129 C 0.6403(2) 0.4629(3) 0.65544(18) 0.0404(10) Uani 1 1 d . . . . .
H12D H 0.6008 0.4804 0.6299 0.061 Uiso 1 1 calc GR . . . .
H12E H 0.6241 0.4059 0.6805 0.061 Uiso 1 1 calc GR . . . .
H12F H 0.6828 0.4372 0.6352 0.061 Uiso 1 1 calc GR . . . .
C130 C 0.5969(3) 0.6028(4) 0.7196(3) 0.095(3) Uani 1 1 d . . . . .
H13A H 0.6135 0.6474 0.7503 0.142 Uiso 1 1 calc GR . . . .
H13B H 0.5700 0.5397 0.7332 0.142 Uiso 1 1 calc GR . . . .
H13C H 0.5650 0.6461 0.6960 0.142 Uiso 1 1 calc GR . . . .
N141 N 0.80389(15) 0.4856(2) 0.51315(12) 0.0237(7) Uani 1 1 d . . . . .
C142 C 0.81262(18) 0.4225(3) 0.55734(15) 0.0259(8) Uani 1 1 d . . . . .
H142 H 0.7803 0.3630 0.5622 0.031 Uiso 1 1 calc R . . . .
C143 C 0.86635(17) 0.4399(3) 0.59598(15) 0.0243(8) Uani 1 1 d . . . . .
H143 H 0.8709 0.3923 0.6262 0.029 Uiso 1 1 calc R . . . .
C144 C 0.91388(18) 0.5277(3) 0.59046(15) 0.0242(8) Uani 1 1 d . . . . .
C145 C 0.90532(18) 0.5907(3) 0.54371(15) 0.0256(8) Uani 1 1 d . . . . .
H145 H 0.9376 0.6497 0.5373 0.031 Uiso 1 1 calc R . . . .
C146 C 0.85079(17) 0.5685(3) 0.50680(15) 0.0250(8) Uani 1 1 d . . . . .
H146 H 0.8461 0.6135 0.4756 0.030 Uiso 1 1 calc R . . . .
C147 C 0.9710(2) 0.5562(3) 0.63250(18) 0.0390(10) Uani 1 1 d . . . . .
C148 C 0.9544(3) 0.6658(4) 0.6553(2) 0.0721(16) Uani 1 1 d . . . B 1
H14A H 0.9523 0.7191 0.6257 0.108 Uiso 1 1 calc GR . . B 1
H14B H 0.9926 0.6866 0.6813 0.108 Uiso 1 1 calc GR . . B 1
H14C H 0.9072 0.6637 0.6738 0.108 Uiso 1 1 calc GR . . B 1
C149 C 0.9767(3) 0.4708(4) 0.6767(2) 0.0700(16) Uani 1 1 d . . . C 1
H14D H 0.9292 0.4622 0.6943 0.105 Uiso 1 1 calc GR . . C 1
H14E H 1.0131 0.4934 0.7037 0.105 Uiso 1 1 calc GR . . C 1
H14F H 0.9914 0.4013 0.6606 0.105 Uiso 1 1 calc GR . . C 1
C150 C 1.0472(2) 0.5573(5) 0.6036(2) 0.0697(16) Uani 1 1 d . . . D 1
H15A H 1.0587 0.4840 0.5906 0.105 Uiso 1 1 calc GR . . D 1
H15B H 1.0848 0.5809 0.6295 0.105 Uiso 1 1 calc GR . . D 1
H15C H 1.0456 0.6077 0.5727 0.105 Uiso 1 1 calc GR . . D 1
N161 N 0.75919(14) 0.3283(2) 0.41380(13) 0.0277(7) Uani 1 1 d . . . . .
C162 C 0.7705(2) 0.3409(3) 0.36062(17) 0.0397(10) Uani 1 1 d . . . . .
H162 H 0.7595 0.4094 0.3446 0.048 Uiso 1 1 calc R . . . .
C163 C 0.7973(2) 0.2593(3) 0.32767(17) 0.0394(10) Uani 1 1 d . . . . .
H163 H 0.8060 0.2735 0.2903 0.047 Uiso 1 1 calc R . . . .
C164 C 0.81174(17) 0.1564(3) 0.34886(16) 0.0276(8) Uani 1 1 d . . . . .
C165 C 0.80001(16) 0.1439(3) 0.40393(16) 0.0267(9) Uani 1 1 d . . . . .
H165 H 0.8101 0.0763 0.4211 0.032 Uiso 1 1 calc R . . . .
C166 C 0.77348(16) 0.2305(3) 0.43417(16) 0.0280(9) Uani 1 1 d . . . . .
H166 H 0.7650 0.2190 0.4718 0.034 Uiso 1 1 calc R . . . .
C167 C 0.8387(2) 0.0658(3) 0.31216(16) 0.0322(9) Uani 1 1 d . . . E 1
C168 C 0.7738(3) 0.0297(4) 0.2762(2) 0.0656(16) Uani 1 1 d . . . E 1
H16A H 0.7323 0.0111 0.2994 0.098 Uiso 1 1 calc GR . . E 1
H16B H 0.7879 -0.0340 0.2548 0.098 Uiso 1 1 calc GR . . E 1
H16C H 0.7600 0.0891 0.2517 0.098 Uiso 1 1 calc GR . . E 1
C169 C 0.9039(3) 0.1015(4) 0.2799(3) 0.096(3) Uani 1 1 d . . . E 1
H16D H 0.8885 0.1532 0.2518 0.145 Uiso 1 1 calc GR . . E 1
H16E H 0.9264 0.0381 0.2627 0.145 Uiso 1 1 calc GR . . E 1
H16F H 0.9394 0.1365 0.3043 0.145 Uiso 1 1 calc GR . . E 1
C170 C 0.8592(2) -0.0368(3) 0.34477(17) 0.0361(10) Uani 1 1 d . . . E 1
H17A H 0.8986 -0.0195 0.3704 0.054 Uiso 1 1 calc GR . . E 1
H17B H 0.8755 -0.0937 0.3197 0.054 Uiso 1 1 calc GR . . E 1
H17C H 0.8166 -0.0625 0.3649 0.054 Uiso 1 1 calc GR . . E 1

loop_
_atom_site_aniso_label
_atom_site_aniso_U_11
_atom_site_aniso_U_22
_atom_site_aniso_U_33
_atom_site_aniso_U_23
_atom_site_aniso_U_13
_atom_site_aniso_U_12
Cu1 0.0212(6) 0.0180(8) 0.0225(10) 0.0026(6) 0.0040(6) -0.0007(5)
O11 0.024(2) 0.024(3) 0.029(3) -0.0033(19) 0.005(2) 0.0047(18)
C12 0.025(3) 0.019(4) 0.026(4) 0.004(2) 0.004(3) -0.001(2)
C13 0.035(3) 0.020(4) 0.025(5) 0.001(3) 0.008(3) 0.005(3)
C14 0.039(4) 0.019(3) 0.023(4) 0.002(3) 0.006(3) -0.003(3)
C15 0.039(4) 0.022(5) 0.024(4) 0.001(3) 0.003(3) -0.003(3)
C16 0.027(3) 0.021(4) 0.028(4) -0.002(3) 0.006(3) -0.006(2)
C17 0.027(4) 0.019(3) 0.027(4) -0.001(3) 0.004(3) -0.004(3)
N18 0.021(2) 0.016(2) 0.027(3) 0.0058(18) 0.0017(19) -0.0015(17)
C19 0.020(2) 0.022(3) 0.036(3) 0.000(2) -0.004(2) -0.0040(19)
C20 0.024(3) 0.017(3) 0.027(3) 0.002(2) 0.000(3) 0.000(3)
C21 0.017(3) 0.021(3) 0.039(3) -0.0059(19) 0.001(3) 0.002(2)
C22 0.020(3) 0.015(4) 0.038(4) -0.004(3) 0.010(3) 0.003(2)
C23 0.021(3) 0.011(3) 0.034(2) 0.0005(18) 0.007(2) -0.005(3)
C24 0.020(3) 0.021(4) 0.030(5) 0.004(3) 0.005(3) 0.002(2)
C25 0.020(2) 0.016(4) 0.025(4) 0.002(3) 0.005(2) -0.002(2)
O26 0.0214(19) 0.028(3) 0.020(3) 0.003(2) 0.002(2) 0.0058(17)
Cu2 0.0191(10) 0.0242(17) 0.0242(19) 0.0004(11) 0.0063(10) -0.0009(9)
O31 0.026(3) 0.036(5) 0.024(5) -0.011(4) 0.001(3) 0.010(3)
C32 0.026(4) 0.019(6) 0.025(6) 0.002(4) 0.002(3) -0.001(3)
C33 0.026(5) 0.018(7) 0.020(6) -0.001(4) 0.008(4) 0.000(4)
C34 0.021(3) 0.011(3) 0.034(2) 0.0005(18) 0.007(2) -0.005(3)
C35 0.014(4) 0.018(7) 0.039(6) -0.006(4) 0.001(4) -0.006(4)
C36 0.017(3) 0.021(3) 0.039(3) -0.0059(19) 0.001(3) 0.002(2)
C37 0.011(4) 0.015(5) 0.025(5) 0.002(4) 0.008(3) 0.001(3)
N38 0.022(3) 0.017(4) 0.033(4) -0.005(3) 0.007(3) 0.002(3)
C39 0.028(5) 0.022(4) 0.032(5) -0.004(4) 0.007(4) -0.001(4)
C40 0.028(5) 0.018(5) 0.024(5) 0.001(4) 0.006(4) 0.002(4)
C41 0.036(6) 0.023(7) 0.027(6) -0.003(5) 0.000(4) -0.002(5)
C42 0.038(7) 0.014(6) 0.021(6) -0.004(4) 0.005(5) -0.004(4)
C43 0.038(6) 0.015(5) 0.026(7) -0.001(5) 0.007(5) -0.001(5)
C44 0.036(5) 0.013(6) 0.023(7) 0.000(5) 0.008(5) -0.004(4)
C45 0.032(5) 0.008(4) 0.021(5) 0.001(3) 0.008(4) -0.001(4)
O46 0.030(5) 0.020(4) 0.027(4) -0.003(3) 0.002(4) 0.006(3)
Cu3 0.0191(5) 0.0144(9) 0.0257(9) -0.0003(5) 0.0021(5) -0.0052(5)
O51 0.035(3) 0.021(3) 0.029(3) 0.0048(19) 0.000(2) -0.010(2)
C52 0.030(3) 0.015(3) 0.025(3) -0.0027(16) 0.005(2) -0.003(2)
C53 0.037(3) 0.019(4) 0.026(5) 0.000(3) 0.006(3) -0.006(3)
C54 0.038(5) 0.020(3) 0.019(4) 0.002(3) 0.008(3) 0.000(4)
C55 0.025(4) 0.020(4) 0.025(4) 0.003(3) 0.008(3) 0.002(3)
C56 0.029(3) 0.019(4) 0.020(4) 0.003(3) 0.009(3) -0.002(2)
C57 0.031(3) 0.010(3) 0.019(3) -0.004(2) 0.004(2) 0.004(2)
N58 0.023(2) 0.018(2) 0.027(3) 0.0019(19) 0.0031(19) 0.0019(17)
C59 0.025(3) 0.021(3) 0.038(3) -0.001(2) 0.004(2) 0.003(2)
C60 0.021(3) 0.020(3) 0.034(4) 0.000(3) 0.007(3) 0.001(3)
C61 0.022(3) 0.023(4) 0.041(5) 0.003(3) 0.005(3) -0.001(3)
C62 0.029(3) 0.024(4) 0.033(5) -0.001(3) 0.008(3) 0.000(3)
C63 0.025(3) 0.0234(18) 0.026(4) -0.002(3) 0.009(2) -0.007(3)
C64 0.022(3) 0.021(4) 0.029(4) -0.004(3) 0.004(3) -0.008(3)
C65 0.022(3) 0.013(4) 0.033(5) -0.004(3) 0.006(3) -0.004(2)
O66 0.024(2) 0.022(3) 0.032(3) 0.008(2) 0.002(2) -0.0067(18)
Cu4 0.0298(10) 0.0098(14) 0.0289(18) 0.0034(9) 0.0024(10) -0.0065(8)
O71 0.023(3) 0.021(5) 0.032(5) 0.011(3) 0.001(3) -0.009(3)
C72 0.026(4) 0.010(6) 0.025(6) -0.003(4) 0.003(3) 0.000(3)
C73 0.032(5) 0.018(6) 0.021(6) 0.002(4) 0.006(4) -0.007(4)
C74 0.025(3) 0.0234(18) 0.026(4) -0.002(3) 0.009(2) -0.007(3)
C75 0.029(5) 0.032(7) 0.028(7) 0.005(5) 0.002(4) -0.011(4)
C76 0.025(5) 0.019(6) 0.025(5) 0.005(4) 0.012(4) -0.001(4)
C77 0.024(5) 0.010(5) 0.028(5) -0.002(4) 0.008(4) -0.001(4)
N78 0.021(3) 0.008(3) 0.029(4) -0.005(3) 0.007(3) 0.004(2)
C79 0.020(4) 0.017(4) 0.027(4) -0.001(3) 0.008(3) 0.001(3)
C80 0.026(5) 0.025(6) 0.026(6) -0.001(4) 0.008(4) -0.006(4)
C81 0.030(5) 0.023(6) 0.023(6) -0.002(4) 0.012(4) 0.000(4)
C82 0.034(7) 0.022(7) 0.020(6) 0.002(4) 0.013(5) -0.002(5)
C83 0.027(6) 0.013(5) 0.031(7) 0.000(5) 0.014(4) 0.001(5)
C84 0.037(5) 0.014(5) 0.028(7) -0.002(5) 0.004(5) 0.003(4)
C85 0.030(3) 0.015(3) 0.025(3) -0.0027(16) 0.005(2) -0.003(2)
O86 0.024(4) 0.015(4) 0.029(4) 0.004(3) 0.000(3) -0.007(3)
N101 0.0189(14) 0.0194(14) 0.0299(19) 0.0058(13) 0.0043(13) -0.0018(10)
C102 0.0282(18) 0.0263(19) 0.024(2) 0.0003(16) 0.0064(16) 0.0019(14)
C103 0.0302(18) 0.0228(18) 0.030(2) -0.0014(16) 0.0015(17) 0.0047(13)
C104 0.0261(18) 0.0265(19) 0.028(2) 0.0023(16) 0.0030(16) -0.0029(13)
C105 0.0287(18) 0.0213(18) 0.031(2) -0.0053(16) 0.0090(17) -0.0031(14)
C106 0.0215(16) 0.0158(17) 0.038(2) -0.0023(16) 0.0098(16) 0.0008(12)
C107 0.042(2) 0.043(2) 0.036(3) 0.000(2) -0.0106(19) 0.0122(18)
C108 0.125(5) 0.049(3) 0.074(5) 0.029(3) -0.038(4) 0.006(3)
C109 0.039(3) 0.093(4) 0.063(4) -0.022(3) -0.011(2) 0.004(2)
C110 0.066(3) 0.083(4) 0.034(3) -0.011(3) -0.006(2) 0.013(3)
N121 0.0328(16) 0.0247(16) 0.033(2) 0.0137(14) -0.0035(15) -0.0070(12)
C122 0.0296(19) 0.0207(18) 0.039(3) 0.0099(17) 0.0038(18) 0.0020(13)
C123 0.0277(18) 0.0208(18) 0.036(3) 0.0071(16) 0.0044(17) -0.0006(13)
C124 0.0292(18) 0.0224(18) 0.034(2) 0.0117(16) -0.0034(17) -0.0078(13)
C125 0.066(3) 0.032(2) 0.029(3) 0.0026(19) -0.005(2) -0.0214(19)
C126 0.060(3) 0.033(2) 0.035(3) 0.0118(19) -0.011(2) -0.0229(18)
C127 0.038(2) 0.026(2) 0.032(2) 0.0112(17) 0.0020(17) -0.0103(15)
C128 0.084(4) 0.051(3) 0.064(4) 0.037(3) -0.043(3) -0.038(2)
C129 0.048(2) 0.033(2) 0.040(3) 0.0054(19) -0.001(2) -0.0132(17)
C130 0.136(5) 0.029(3) 0.122(6) 0.015(3) 0.100(5) 0.007(3)
N141 0.0256(15) 0.0188(14) 0.0269(19) -0.0027(13) 0.0046(13) -0.0042(11)
C142 0.0287(17) 0.0160(17) 0.033(2) -0.0042(16) 0.0096(17) -0.0016(13)
C143 0.0286(17) 0.0195(17) 0.025(2) 0.0037(15) 0.0047(16) 0.0019(13)
C144 0.0268(18) 0.0197(17) 0.026(2) -0.0002(15) 0.0018(16) -0.0046(12)
C145 0.0266(17) 0.0197(17) 0.031(2) 0.0012(15) 0.0050(16) -0.0088(13)
C146 0.0290(18) 0.0197(17) 0.026(2) 0.0027(15) 0.0006(16) -0.0058(13)
C147 0.042(2) 0.037(2) 0.038(3) 0.006(2) -0.0095(19) -0.0083(18)
C148 0.084(4) 0.071(4) 0.061(4) -0.021(3) -0.019(3) -0.014(3)
C149 0.095(4) 0.059(3) 0.056(4) 0.005(3) -0.047(3) -0.010(3)
C150 0.045(3) 0.101(4) 0.063(4) 0.005(3) -0.012(3) -0.026(3)
N161 0.0184(13) 0.0288(17) 0.036(2) -0.0085(14) -0.0032(13) 0.0003(11)
C162 0.055(3) 0.029(2) 0.035(3) -0.0053(19) -0.014(2) 0.0155(17)
C163 0.060(3) 0.035(2) 0.023(2) -0.0082(18) -0.0104(19) 0.0166(18)
C164 0.0235(17) 0.0256(19) 0.034(2) -0.0056(16) -0.0052(16) 0.0005(13)
C165 0.0196(16) 0.0226(18) 0.038(3) -0.0022(16) 0.0051(16) -0.0063(12)
C166 0.0203(16) 0.030(2) 0.034(2) -0.0078(17) 0.0080(16) -0.0074(13)
C167 0.041(2) 0.0202(18) 0.035(3) -0.0045(17) -0.0009(18) 0.0019(15)
C168 0.091(4) 0.043(3) 0.062(4) -0.033(3) -0.032(3) 0.026(2)
C169 0.143(5) 0.029(3) 0.118(5) -0.019(3) 0.104(5) -0.023(3)
C170 0.044(2) 0.026(2) 0.038(3) -0.0033(18) -0.0021(19) 0.0046(15)

loop_
_atom_type_symbol
_atom_type_description
_atom_type_scat_dispersion_real
_atom_type_scat_dispersion_imag
_atom_type_scat_source
C C 0.0033 0.0016 'International Tables Vol C Tables 4.2.6.8 and 6.1.1.4'
H H 0.0000 0.0000 'International Tables Vol C Tables 4.2.6.8 and 6.1.1.4'
Cu Cu 0.3201 1.2651 'International Tables Vol C Tables 4.2.6.8 and 6.1.1.4'
N N 0.0061 0.0033 'International Tables Vol C Tables 4.2.6.8 and 6.1.1.4'
O O 0.0106 0.0060 'International Tables Vol C Tables 4.2.6.8 and 6.1.1.4'

loop_
_geom_angle_atom_site_label_1
_geom_angle_atom_site_label_2
_geom_angle_atom_site_label_3
_geom_angle
O11 Cu1 N18 83.6(2)
O11 Cu1 N101 92.8(2)
O11 Cu1 N121 98.3(2)
N18 Cu1 N101 164.3(2)
N18 Cu1 N121 99.62(19)
O26 Cu1 O11 168.0(3)
O26 Cu1 N18 93.0(2)
O26 Cu1 N101 87.4(2)
O26 Cu1 N121 93.6(2)
N101 Cu1 N121 96.03(15)
C12 O11 Cu1 112.5(5)
O11 C12 C13 122.4(7)
O11 C12 C17 119.7(7)
C17 C12 C13 117.9(9)
C12 C13 H13 120.3
C14 C13 C12 119.5(10)
C14 C13 H13 120.3
C13 C14 H14 119.4
C15 C14 C13 121.1(10)
C15 C14 H14 119.4
C14 C15 H15 120.2
C16 C15 C14 119.6(10)
C16 C15 H15 120.2
C15 C16 H16 119.7
C15 C16 C17 120.7(10)
C17 C16 H16 119.7
C12 C17 N18 112.9(7)
C16 C17 C12 121.2(8)
C16 C17 N18 126.0(8)
C17 N18 Cu1 111.2(4)
C19 N18 Cu1 125.4(4)
C19 N18 C17 123.4(6)
N18 C19 H19 116.9
N18 C19 C20 126.3(6)
C20 C19 H19 116.9
C21 C20 C19 116.9(6)
C25 C20 C19 122.6(6)
C25 C20 C21 120.4(7)
C20 C21 H21 120.0
C22 C21 C20 120.1(8)
C22 C21 H21 120.0
C21 C22 H22 120.1
C21 C22 C23 119.8(9)
C23 C22 H22 120.1
C22 C23 H23 120.2
C24 C23 C22 119.6(10)
C24 C23 H23 120.2
C23 C24 H24 118.2
C23 C24 C25 123.6(11)
C25 C24 H24 118.2
C24 C25 C20 116.4(8)
O26 C25 C20 124.8(6)
O26 C25 C24 118.8(8)
C25 O26 Cu1 127.3(5)
O31 Cu2 N38 84.4(4)
O31 Cu2 N101 90.9(4)
O31 Cu2 N121 103.0(5)
N38 Cu2 N101 165.8(4)
N38 Cu2 N121 97.9(3)
O46 Cu2 O31 167.4(7)
O46 Cu2 N38 92.7(4)
O46 Cu2 N101 88.9(4)
O46 Cu2 N121 89.6(4)
N101 Cu2 N121 96.3(2)
C32 O31 Cu2 113.1(8)
O31 C32 C33 123.4(13)
O31 C32 C37 118.6(12)
C37 C32 C33 117.8(14)
C32 C33 H33 120.5
C32 C33 C34 119.0(18)
C34 C33 H33 120.5
C33 C34 H34 119.7
C35 C34 C33 120.6(18)
C35 C34 H34 119.7
C34 C35 H35 120.2
C36 C35 C34 119.6(16)
C36 C35 H35 120.2
C35 C36 H36 119.8
C35 C36 C37 120.4(15)
C37 C36 H36 119.8
C32 C37 N38 114.3(10)
C36 C37 C32 122.4(13)
C36 C37 N38 123.3(12)
C37 N38 Cu2 109.4(7)
C39 N38 Cu2 126.9(7)
C39 N38 C37 123.7(9)
N38 C39 H39 117.3
N38 C39 C40 125.4(11)
C40 C39 H39 117.3
C41 C40 C39 118.5(13)
C41 C40 C45 118.9(14)
C45 C40 C39 122.5(13)
C40 C41 H41 119.7
C42 C41 C40 120.7(17)
C42 C41 H41 119.7
C41 C42 H42 120.3
C41 C42 C43 119.5(17)
C43 C42 H42 120.3
C42 C43 H43 119.4
C44 C43 C42 121.1(18)
C44 C43 H43 119.4
C43 C44 H44 118.9
C43 C44 C45 122.2(18)
C45 C44 H44 118.9
C44 C45 C40 117.7(14)
O46 C45 C40 125.0(12)
O46 C45 C44 117.3(13)
C45 O46 Cu2 127.1(8)
O51 Cu3 N58 84.1(2)
O51 Cu3 N141 92.3(2)
O51 Cu3 N161 97.1(3)
N58 Cu3 N141 165.3(2)
N58 Cu3 N161 99.55(19)
O66 Cu3 O51 168.5(3)
O66 Cu3 N58 92.9(2)
O66 Cu3 N141 87.7(2)
O66 Cu3 N161 94.3(2)
N141 Cu3 N161 95.06(14)
C52 O51 Cu3 111.5(4)
O51 C52 C53 123.8(7)
O51 C52 C57 120.3(7)
C53 C52 C57 115.9(9)
C52 C53 H53 119.3
C54 C53 C52 121.5(10)
C54 C53 H53 119.3
C53 C54 H54 118.8
C53 C54 C55 122.3(10)
C55 C54 H54 118.8
C54 C55 H55 120.5
C54 C55 C56 119.0(9)
C56 C55 H55 120.5
C55 C56 H56 120.4
C55 C56 C57 119.2(8)
C57 C56 H56 120.4
C56 C57 C52 122.0(8)
N58 C57 C52 112.3(6)
N58 C57 C56 125.6(7)
C57 N58 Cu3 111.7(4)
C59 N58 Cu3 125.0(4)
C59 N58 C57 123.2(6)
N58 C59 H59 117.0
N58 C59 C60 126.0(6)
C60 C59 H59 117.0
C61 C60 C59 118.5(8)
C61 C60 C65 118.1(8)
C65 C60 C59 123.3(7)
C60 C61 H61 117.9
C62 C61 C60 124.2(10)
C62 C61 H61 117.9
C61 C62 H62 120.7
C61 C62 C63 118.6(10)
C63 C62 H62 120.7
C62 C63 H63 119.7
C62 C63 C64 120.5(11)
C64 C63 H63 119.7
C63 C64 H64 119.9
C63 C64 C65 120.1(11)
C65 C64 H64 119.9
C60 C65 C64 118.4(8)
O66 C65 C60 124.9(7)
O66 C65 C64 116.7(8)
C65 O66 Cu3 127.2(5)
O71 Cu4 N78 84.3(4)
O71 Cu4 O86 167.3(6)
O71 Cu4 N141 91.2(4)
O71 Cu4 N161 101.8(4)
N78 Cu4 N141 163.7(4)
N78 Cu4 N161 99.3(3)
O86 Cu4 N78 91.9(4)
O86 Cu4 N141 89.1(4)
O86 Cu4 N161 90.7(4)
N141 Cu4 N161 96.9(2)
C72 O71 Cu4 111.5(8)
O71 C72 C73 124.0(13)
O71 C72 C77 120.5(12)
C73 C72 C77 115.5(15)
C72 C73 H73 118.9
C74 C73 C72 122(2)
C74 C73 H73 118.9
C73 C74 H74 118.7
C73 C74 C75 123(2)
C75 C74 H74 118.7
C74 C75 H75 120.9
C74 C75 C76 118.1(18)
C76 C75 H75 120.9
C75 C76 H76 119.9
C75 C76 C77 120.2(16)
C77 C76 H76 119.9
C76 C77 C72 121.2(14)
N78 C77 C72 112.4(11)
N78 C77 C76 126.4(13)
C77 N78 Cu4 111.1(7)
C79 N78 Cu4 124.7(7)
C79 N78 C77 124.1(9)
N78 C79 H79 115.8
N78 C79 C80 128.3(10)
C80 C79 H79 115.8
C81 C80 C79 121.9(13)
C81 C80 C85 117.5(14)
C85 C80 C79 120.1(13)
C80 C81 H81 117.3
C82 C81 C80 125.3(16)
C82 C81 H81 117.3
C81 C82 H82 120.9
C81 C82 C83 118.2(17)
C83 C82 H82 120.9
C82 C83 H83 120.1
C84 C83 C82 119.7(17)
C84 C83 H83 120.1
C83 C84 H84 118.9
C83 C84 C85 122.1(18)
C85 C84 H84 118.9
C84 C85 C80 117.1(15)
O86 C85 C80 126.4(13)
O86 C85 C84 116.5(13)
C85 O86 Cu4 127.5(8)
C102 N101 Cu1 117.7(3)
C102 N101 Cu2 128.2(3)
C106 N101 Cu1 125.5(2)
C106 N101 Cu2 114.5(2)
C106 N101 C102 116.6(3)
N101 C102 H102 118.4
N101 C102 C103 123.3(3)
C103 C102 H102 118.4
C102 C103 H103 119.8
C102 C103 C104 120.4(3)
C104 C103 H103 119.8
C103 C104 C105 115.7(4)
C103 C104 C107 120.9(3)
C105 C104 C107 123.4(4)
C104 C105 H105 119.5
C106 C105 C104 120.9(3)
C106 C105 H105 119.5
N101 C106 C105 123.0(3)
N101 C106 H106 118.5
C105 C106 H106 118.5
C104 C107 C109 107.5(4)
C108 C107 C104 107.7(4)
C108 C107 C109 110.0(4)
C108 C107 C110 112.3(4)
C110 C107 C104 111.6(3)
C110 C107 C109 107.5(4)
C107 C108 H10A 109.5
C107 C108 H10B 109.5
C107 C108 H10C 109.5
H10A C108 H10B 109.5
H10A C108 H10C 109.5
H10B C108 H10C 109.5
C107 C109 H10D 109.5
C107 C109 H10E 109.5
C107 C109 H10F 109.5
H10D C109 H10E 109.5
H10D C109 H10F 109.5
H10E C109 H10F 109.5
C107 C110 H11A 109.5
C107 C110 H11B 109.5
C107 C110 H11C 109.5
H11A C110 H11B 109.5
H11A C110 H11C 109.5
H11B C110 H11C 109.5
C122 N121 Cu1 127.2(3)
C122 N121 Cu2 117.7(3)
C126 N121 Cu1 116.4(2)
C126 N121 Cu2 125.9(3)
C126 N121 C122 116.4(3)
N121 C122 H122 118.2
N121 C122 C123 123.5(4)
C123 C122 H122 118.2
C122 C123 H123 120.3
C124 C123 C122 119.5(3)
C124 C123 H123 120.3
C123 C124 C125 116.5(3)
C123 C124 C127 122.8(3)
C125 C124 C127 120.7(4)
C124 C125 H125 119.8
C126 C125 C124 120.3(4)
C126 C125 H125 119.8
N121 C126 C125 123.8(4)
N121 C126 H126 118.1
C125 C126 H126 118.1
C128 C127 C124 108.5(3)
C128 C127 C129 104.6(3)
C129 C127 C124 111.9(3)
C130 C127 C124 109.6(3)
C130 C127 C128 112.7(5)
C130 C127 C129 109.5(4)
C127 C128 H12A 109.5
C127 C128 H12B 109.5
C127 C128 H12C 109.5
H12A C128 H12B 109.5
H12A C128 H12C 109.5
H12B C128 H12C 109.5
C127 C129 H12D 109.5
C127 C129 H12E 109.5
C127 C129 H12F 109.5
H12D C129 H12E 109.5
H12D C129 H12F 109.5
H12E C129 H12F 109.5
C127 C130 H13A 109.5
C127 C130 H13B 109.5
C127 C130 H13C 109.5
H13A C130 H13B 109.5
H13A C130 H13C 109.5
H13B C130 H13C 109.5
C142 N141 Cu3 125.3(2)
C142 N141 Cu4 114.2(2)
C146 N141 Cu3 116.9(3)
C146 N141 Cu4 127.8(3)
C146 N141 C142 117.3(3)
N141 C142 H142 118.4
N141 C142 C143 123.1(3)
C143 C142 H142 118.4
C142 C143 H143 120.1
C142 C143 C144 119.8(3)
C144 C143 H143 120.1
C143 C144 C145 116.3(3)
C143 C144 C147 123.1(3)
C145 C144 C147 120.6(3)
C144 C145 H145 119.6
C146 C145 C144 120.7(3)
C146 C145 H145 119.6
N141 C146 C145 122.6(3)
N141 C146 H146 118.7
C145 C146 H146 118.7
C144 C147 C149 112.0(3)
C144 C147 C150 108.0(4)
C148 C147 C144 109.0(4)
C148 C147 C149 111.8(4)
C148 C147 C150 110.2(4)
C149 C147 C150 105.8(4)
C147 C148 H14A 109.5
C147 C148 H14B 109.5
C147 C148 H14C 109.5
H14A C148 H14B 109.5
H14A C148 H14C 109.5
H14B C148 H14C 109.5
C147 C149 H14D 109.5
C147 C149 H14E 109.5
C147 C149 H14F 109.5
H14D C149 H14E 109.5
H14D C149 H14F 109.5
H14E C149 H14F 109.5
C147 C150 H15A 109.5
C147 C150 H15B 109.5
C147 C150 H15C 109.5
H15A C150 H15B 109.5
H15A C150 H15C 109.5
H15B C150 H15C 109.5
C162 N161 Cu3 116.2(2)
C162 N161 Cu4 125.7(3)
C166 N161 Cu3 127.4(3)
C166 N161 Cu4 117.9(3)
C166 N161 C162 116.3(3)
N161 C162 H162 118.4
N161 C162 C163 123.2(4)
C163 C162 H162 118.4
C162 C163 H163 119.7
C162 C163 C164 120.6(4)
C164 C163 H163 119.7
C163 C164 C167 120.4(3)
C165 C164 C163 115.9(3)
C165 C164 C167 123.7(3)
C164 C165 H165 120.1
C164 C165 C166 119.8(3)
C166 C165 H165 120.1
N161 C166 C165 124.2(3)
N161 C166 H166 117.9
C165 C166 H166 117.9
C164 C167 C168 107.4(3)
C164 C167 C170 111.8(3)
C169 C167 C164 111.2(3)
C169 C167 C168 113.3(5)
C169 C167 C170 108.7(4)
C170 C167 C168 104.3(3)
C167 C168 H16A 109.5
C167 C168 H16B 109.5
C167 C168 H16C 109.5
H16A C168 H16B 109.5
H16A C168 H16C 109.5
H16B C168 H16C 109.5
C167 C169 H16D 109.5
C167 C169 H16E 109.5
C167 C169 H16F 109.5
H16D C169 H16E 109.5
H16D C169 H16F 109.5
H16E C169 H16F 109.5
C167 C170 H17A 109.5
C167 C170 H17B 109.5
C167 C170 H17C 109.5
H17A C170 H17B 109.5
H17A C170 H17C 109.5
H17B C170 H17C 109.5

loop_
_geom_bond_atom_site_label_1
_geom_bond_atom_site_label_2
_geom_bond_distance
Cu1 O11 1.958(5)
Cu1 N18 1.973(5)
Cu1 O26 1.906(5)
Cu1 N101 2.063(4)
Cu1 N121 2.280(4)
O11 C12 1.310(10)
C12 C13 1.412(10)
C12 C17 1.411(9)
C13 H13 0.9500
C13 C14 1.402(12)
C14 H14 0.9500
C14 C15 1.397(10)
C15 H15 0.9500
C15 C16 1.361(10)
C16 H16 0.9500
C16 C17 1.395(10)
C17 N18 1.427(10)
N18 C19 1.279(6)
C19 H19 0.9500
C19 C20 1.434(10)
C20 C21 1.420(8)
C20 C25 1.420(9)
C21 H21 0.9500
C21 C22 1.394(9)
C22 H22 0.9500
C22 C23 1.402(11)
C23 H23 0.9500
C23 C24 1.363(11)
C24 H24 0.9500
C24 C25 1.412(10)
C25 O26 1.317(9)
Cu2 O31 1.928(9)
Cu2 N38 1.965(9)
Cu2 O46 1.910(9)
Cu2 N101 2.012(6)
Cu2 N121 2.318(6)
O31 C32 1.312(15)
C32 C33 1.401(15)
C32 C37 1.391(14)
C33 H33 0.9500
C33 C34 1.403(18)
C34 H34 0.9500
C34 C35 1.394(17)
C35 H35 0.9500
C35 C36 1.352(15)
C36 H36 0.9500
C36 C37 1.363(13)
C37 N38 1.437(13)
N38 C39 1.280(11)
C39 H39 0.9500
C39 C40 1.433(15)
C40 C41 1.426(16)
C40 C45 1.428(15)
C41 H41 0.9500
C41 C42 1.382(15)
C42 H42 0.9500
C42 C43 1.394(16)
C43 H43 0.9500
C43 C44 1.351(17)
C44 H44 0.9500
C44 C45 1.410(15)
C45 O46 1.323(15)
Cu3 O51 1.948(5)
Cu3 N58 1.973(5)
Cu3 O66 1.922(5)
Cu3 N141 2.060(4)
Cu3 N161 2.298(4)
O51 C52 1.312(10)
C52 C53 1.414(10)
C52 C57 1.428(10)
C53 H53 0.9500
C53 C54 1.366(11)
C54 H54 0.9500
C54 C55 1.387(10)
C55 H55 0.9500
C55 C56 1.394(9)
C56 H56 0.9500
C56 C57 1.409(10)
C57 N58 1.399(9)
N58 C59 1.295(6)
C59 H59 0.9500
C59 C60 1.434(10)
C60 C61 1.392(9)
C60 C65 1.407(11)
C61 H61 0.9500
C61 C62 1.341(10)
C62 H62 0.9500
C62 C63 1.389(11)
C63 H63 0.9500
C63 C64 1.392(10)
C64 H64 0.9500
C64 C65 1.421(11)
C65 O66 1.311(9)
Cu4 O71 1.935(9)
Cu4 N78 1.983(8)
Cu4 O86 1.941(9)
Cu4 N141 2.011(6)
Cu4 N161 2.282(6)
O71 C72 1.326(16)
C72 C73 1.412(16)
C72 C77 1.415(15)
C73 H73 0.9500
C73 C74 1.353(18)
C74 H74 0.9500
C74 C75 1.372(17)
C75 H75 0.9500
C75 C76 1.390(15)
C76 H76 0.9500
C76 C77 1.413(15)
C77 N78 1.407(14)
N78 C79 1.309(11)
C79 H79 0.9500
C79 C80 1.429(16)
C80 C81 1.396(16)
C80 C85 1.422(16)
C81 H81 0.9500
C81 C82 1.317(14)
C82 H82 0.9500
C82 C83 1.402(15)
C83 H83 0.9500
C83 C84 1.378(17)
C84 H84 0.9500
C84 C85 1.406(16)
C85 O86 1.314(16)
N101 C102 1.342(4)
N101 C106 1.340(4)
C102 H102 0.9500
C102 C103 1.372(5)
C103 H103 0.9500
C103 C104 1.382(5)
C104 C105 1.397(5)
C104 C107 1.525(5)
C105 H105 0.9500
C105 C106 1.361(5)
C106 H106 0.9500
C107 C108 1.497(6)
C107 C109 1.562(6)
C107 C110 1.509(6)
C108 H10A 0.9800
C108 H10B 0.9800
C108 H10C 0.9800
C109 H10D 0.9800
C109 H10E 0.9800
C109 H10F 0.9800
C110 H11A 0.9800
C110 H11B 0.9800
C110 H11C 0.9800
N121 C122 1.334(4)
N121 C126 1.332(5)
C122 H122 0.9500
C122 C123 1.396(4)
C123 H123 0.9500
C123 C124 1.378(5)
C124 C125 1.392(5)
C124 C127 1.538(4)
C125 H125 0.9500
C125 C126 1.367(5)
C126 H126 0.9500
C127 C128 1.511(6)
C127 C129 1.537(5)
C127 C130 1.486(5)
C128 H12A 0.9800
C128 H12B 0.9800
C128 H12C 0.9800
C129 H12D 0.9800
C129 H12E 0.9800
C129 H12F 0.9800
C130 H13A 0.9800
C130 H13B 0.9800
C130 H13C 0.9800
N141 C142 1.344(4)
N141 C146 1.344(4)
C142 H142 0.9500
C142 C143 1.381(5)
C143 H143 0.9500
C143 C144 1.394(4)
C144 C145 1.395(5)
C144 C147 1.508(5)
C145 H145 0.9500
C145 C146 1.374(5)
C146 H146 0.9500
C147 C148 1.491(6)
C147 C149 1.515(6)
C147 C150 1.572(6)
C148 H14A 0.9800
C148 H14B 0.9800
C148 H14C 0.9800
C149 H14D 0.9800
C149 H14E 0.9800
C149 H14F 0.9800
C150 H15A 0.9800
C150 H15B 0.9800
C150 H15C 0.9800
N161 C162 1.334(5)
N161 C166 1.329(4)
C162 H162 0.9500
C162 C163 1.383(5)
C163 H163 0.9500
C163 C164 1.394(5)
C164 C165 1.380(5)
C164 C167 1.518(5)
C165 H165 0.9500
C165 C166 1.389(4)
C166 H166 0.9500
C167 C168 1.543(6)
C167 C169 1.505(5)
C167 C170 1.541(5)
C168 H16A 0.9800
C168 H16B 0.9800
C168 H16C 0.9800
C169 H16D 0.9800
C169 H16E 0.9800
C169 H16F 0.9800
C170 H17A 0.9800
C170 H17B 0.9800
C170 H17C 0.9800

loop_
_geom_torsion_atom_site_label_1
_geom_torsion_atom_site_label_2
_geom_torsion_atom_site_label_3
_geom_torsion_atom_site_label_4
_geom_torsion
Cu1 O11 C12 C13 -178.8(9)
Cu1 O11 C12 C17 2.9(14)
Cu1 N18 C19 C20 1.5(9)
Cu1 N101 C102 C103 172.2(3)
Cu1 N101 C106 C105 -171.2(2)
Cu1 N121 C122 C123 -178.7(3)
Cu1 N121 C126 C125 -179.4(4)
O11 C12 C13 C14 -179.5(12)
O11 C12 C17 C16 179.6(13)
O11 C12 C17 N18 -0.4(16)
C12 C13 C14 C15 0.6(17)
C12 C17 N18 Cu1 -2.3(13)
C12 C17 N18 C19 175.4(8)
C13 C12 C17 C16 1.2(18)
C13 C12 C17 N18 -178.8(11)
C13 C14 C15 C16 -0.1(16)
C14 C15 C16 C17 0.2(17)
C15 C16 C17 C12 -0.8(18)
C15 C16 C17 N18 179.2(13)
C16 C17 N18 Cu1 177.7(11)
C16 C17 N18 C19 -4.6(18)
C17 C12 C13 C14 -1.1(17)
C17 N18 C19 C20 -175.8(10)
N18 C19 C20 C21 -178.5(7)
N18 C19 C20 C25 4.9(13)
C19 C20 C21 C22 -178.8(9)
C19 C20 C25 C24 175.9(10)
C19 C20 C25 O26 -4.0(15)
C20 C21 C22 C23 2.5(15)
C20 C25 O26 Cu1 -3.3(15)
C21 C20 C25 C24 -0.6(14)
C21 C20 C25 O26 179.5(10)
C21 C22 C23 C24 -0.1(18)
C22 C23 C24 C25 -3(2)
C23 C24 C25 C20 3.1(19)
C23 C24 C25 O26 -177.0(14)
C24 C25 O26 Cu1 176.7(9)
C25 C20 C21 C22 -2.1(14)
Cu2 O31 C32 C33 179.7(19)
Cu2 O31 C32 C37 -5(2)
Cu2 N38 C39 C40 -1(2)
Cu2 N101 C102 C103 167.9(3)
Cu2 N101 C106 C105 -168.7(3)
Cu2 N121 C122 C123 177.7(3)
Cu2 N121 C126 C125 -176.0(4)
O31 C32 C33 C34 176(3)
O31 C32 C37 C36 -178.4(19)
O31 C32 C37 N38 1(3)
C32 C33 C34 C35 3(4)
C32 C37 N38 Cu2 3.2(17)
C32 C37 N38 C39 -173.4(14)
C33 C32 C37 C36 -3(3)
C33 C32 C37 N38 177(2)
C33 C34 C35 C36 -4(4)
C34 C35 C36 C37 1(3)
C35 C36 C37 C32 2(3)
C35 C36 C37 N38 -177.2(18)
C36 C37 N38 Cu2 -177.4(14)
C36 C37 N38 C39 6(2)
C37 C32 C33 C34 0(3)
C37 N38 C39 C40 174.6(19)
N38 C39 C40 C41 -179.0(17)
N38 C39 C40 C45 -3(3)
C39 C40 C41 C42 177(2)
C39 C40 C45 C44 -177(2)
C39 C40 C45 O46 4(4)
C40 C41 C42 C43 -1(3)
C40 C45 O46 Cu2 1(3)
C41 C40 C45 C44 -1(3)
C41 C40 C45 O46 179(2)
C41 C42 C43 C44 1(3)
C42 C43 C44 C45 -1(3)
C43 C44 C45 C40 1(3)
C43 C44 C45 O46 -180(2)
C44 C45 O46 Cu2 -178.3(14)
C45 C40 C41 C42 2(3)
Cu3 O51 C52 C53 -178.9(11)
Cu3 O51 C52 C57 0.6(14)
Cu3 N58 C59 C60 1.9(10)
Cu3 N141 C142 C143 -171.0(2)
Cu3 N141 C146 C145 171.5(3)
Cu3 N161 C162 C163 178.4(3)
Cu3 N161 C166 C165 -178.9(2)
O51 C52 C53 C54 180.0(13)
O51 C52 C57 C56 -178.8(11)
O51 C52 C57 N58 0.6(16)
C52 C53 C54 C55 -2.3(18)
C52 C57 N58 Cu3 -1.4(11)
C52 C57 N58 C59 175.8(8)
C53 C52 C57 C56 0.7(16)
C53 C52 C57 N58 -179.9(11)
C53 C54 C55 C56 2.9(15)
C54 C55 C56 C57 -1.6(13)
C55 C56 C57 C52 -0.2(15)
C55 C56 C57 N58 -179.5(9)
C56 C57 N58 Cu3 177.9(9)
C56 C57 N58 C59 -4.8(14)
C57 C52 C53 C54 0.5(18)
C57 N58 C59 C60 -175.0(10)
N58 C59 C60 C61 -178.6(8)
N58 C59 C60 C65 4.8(15)
C59 C60 C61 C62 -176.1(12)
C59 C60 C65 C64 176.8(12)
C59 C60 C65 O66 -3.2(19)
C60 C61 C62 C63 -0.4(19)
C60 C65 O66 Cu3 -5.1(17)
C61 C60 C65 C64 0.1(17)
C61 C60 C65 O66 -179.8(12)
C61 C62 C63 C64 -1(2)
C62 C63 C64 C65 2(2)
C63 C64 C65 C60 -1.2(19)
C63 C64 C65 O66 178.7(13)
C64 C65 O66 Cu3 175.0(8)
C65 C60 C61 C62 0.7(17)
Cu4 O71 C72 C73 -180(2)
Cu4 O71 C72 C77 -1(3)
Cu4 N78 C79 C80 2.8(19)
Cu4 N141 C142 C143 -170.4(3)
Cu4 N141 C146 C145 168.9(3)
Cu4 N161 C162 C163 -177.9(3)
Cu4 N161 C166 C165 177.7(3)
O71 C72 C73 C74 -175(3)
O71 C72 C77 C76 176(2)
O71 C72 C77 N78 -2(3)
C72 C73 C74 C75 -4(4)
C72 C77 N78 Cu4 4.1(19)
C72 C77 N78 C79 -172.2(14)
C73 C72 C77 C76 -4(3)
C73 C72 C77 N78 177(2)
C73 C74 C75 C76 -1(4)
C74 C75 C76 C77 3(3)
C75 C76 C77 C72 0(3)
C75 C76 C77 N78 179(2)
C76 C77 N78 Cu4 -174.7(17)
C76 C77 N78 C79 9(3)
C77 C72 C73 C74 6(4)
C77 N78 C79 C80 178.6(19)
N78 C79 C80 C81 177.7(15)
N78 C79 C80 C85 -10(3)
C79 C80 C81 C82 172.7(19)
C79 C80 C85 C84 -173(2)
C79 C80 C85 O86 6(4)
C80 C81 C82 C83 0(3)
C80 C85 O86 Cu4 3(4)
C81 C80 C85 C84 0(3)
C81 C80 C85 O86 179(2)
C81 C82 C83 C84 -1(3)
C82 C83 C84 C85 1(3)
C83 C84 C85 C80 -1(3)
C83 C84 C85 O86 -180(2)
C84 C85 O86 Cu4 -177.4(16)
C85 C80 C81 C82 0(3)
N101 C102 C103 C104 0.1(5)
C102 N101 C106 C105 3.0(4)
C102 C103 C104 C105 1.7(5)
C102 C103 C104 C107 -177.0(3)
C103 C104 C105 C106 -1.2(5)
C103 C104 C107 C108 61.1(5)
C103 C104 C107 C109 -57.4(5)
C103 C104 C107 C110 -175.1(3)
C104 C105 C106 N101 -1.2(5)
C105 C104 C107 C108 -117.5(4)
C105 C104 C107 C109 123.9(4)
C105 C104 C107 C110 6.2(5)
C106 N101 C102 C103 -2.5(4)
C107 C104 C105 C106 177.5(3)
N121 C122 C123 C124 -0.3(5)
C122 N121 C126 C125 2.3(6)
C122 C123 C124 C125 -0.3(5)
C122 C123 C124 C127 -177.9(3)
C123 C124 C125 C126 1.8(6)
C123 C124 C127 C128 107.4(5)
C123 C124 C127 C129 -7.6(5)
C123 C124 C127 C130 -129.2(5)
C124 C125 C126 N121 -2.9(7)
C125 C124 C127 C128 -70.1(5)
C125 C124 C127 C129 174.9(4)
C125 C124 C127 C130 53.2(6)
C126 N121 C122 C123 -0.7(5)
C127 C124 C125 C126 179.5(4)
N141 C142 C143 C144 1.1(5)
C142 N141 C146 C145 -0.9(5)
C142 C143 C144 C145 -2.6(5)
C142 C143 C144 C147 176.2(3)
C143 C144 C145 C146 2.4(5)
C143 C144 C147 C148 -116.7(4)
C143 C144 C147 C149 7.5(5)
C143 C144 C147 C150 123.6(4)
C144 C145 C146 N141 -0.7(5)
C145 C144 C147 C148 62.0(5)
C145 C144 C147 C149 -173.7(4)
C145 C144 C147 C150 -57.7(5)
C146 N141 C142 C143 0.7(4)
C147 C144 C145 C146 -176.4(3)
N161 C162 C163 C164 2.3(6)
C162 N161 C166 C165 1.2(5)
C162 C163 C164 C165 -2.2(6)
C162 C163 C164 C167 177.8(4)
C163 C164 C165 C166 1.7(5)
C163 C164 C167 C168 -72.5(4)
C163 C164 C167 C169 52.0(6)
C163 C164 C167 C170 173.7(3)
C164 C165 C166 N161 -1.3(5)
C165 C164 C167 C168 107.5(4)
C165 C164 C167 C169 -128.0(5)
C165 C164 C167 C170 -6.3(5)
C166 N161 C162 C163 -1.7(6)
C167 C164 C165 C166 -178.3(3)
